data_4347665
loop_
_publ_author_name
'Kucheriv, Olesia I.'
'Shylin, Sergii I.'
'Ksenofontov, Vadim'
'Dechert, Sebastian'
'Haukka, Matti'
'Fritsky, Igor O.'
'Gural'skiy, Il'ya A.'

_publ_section_title
;
 Spin Crossover in Fe(II)-M(II) Cyanoheterobimetallic Frameworks (M = Ni,
 Pd, Pt) with 2-Substituted Pyrazines.
;
_journal_issue 10
_journal_name_full 'Inorganic chemistry'
_journal_page_first 4906
_journal_page_last 4914
_journal_paper_doi 10.1021/acs.inorgchem.6b00446
_journal_volume 55
_journal_year 2016
_chemical_formula_moiety 'C9 H8 Fe N6 O Pt, 0.35(C5 H6 N2)'
_chemical_formula_sum 'C10.75 H10.1 Fe N6.7 O Pt'
_chemical_formula_weight 500.09
_chemical_name_systematic Complex
_space_group_crystal_system triclinic
_space_group_IT_number 2
_space_group_name_Hall '-P 1'
_space_group_name_H-M_alt 'P -1'
_atom_sites_solution_hydrogens mixed
_atom_sites_solution_primary direct
_audit_creation_date 2014-12-24
_audit_creation_method
;
Olex2 1.2
(compiled 2014.12.23 svn.r3114 for OlexSys, GUI svn.r4973)
;
_cell_angle_alpha 71.954(7)
_cell_angle_beta 87.867(5)
_cell_angle_gamma 86.289(4)
_cell_formula_units_Z 2
_cell_length_a 7.6058(3)
_cell_length_b 9.1866(7)
_cell_length_c 14.0502(12)
_cell_measurement_reflns_used 1251
_cell_measurement_temperature 293(2)
_cell_measurement_theta_max 29.5420
_cell_measurement_theta_min 2.6380
_cell_volume 931.31(12)
_computing_molecular_graphics 'Olex2 (Dolomanov et al., 2009)'
_computing_publication_material 'Olex2 (Dolomanov et al., 2009)'
_computing_structure_refinement 'ShelXL (Sheldrick, 2008)'
_computing_structure_solution 'ShelXS (Sheldrick, 2008)'
_diffrn_ambient_temperature 293(2)
_diffrn_measured_fraction_theta_full 0.998
_diffrn_measured_fraction_theta_max 0.857
_diffrn_measurement_device_type 'SuperNova, Single source at offset, Eos'
_diffrn_radiation_type MoK\a
_diffrn_radiation_wavelength 0.71073
_diffrn_reflns_av_R_equivalents 0.0000
_diffrn_reflns_av_unetI/netI 0.0524
_diffrn_reflns_Laue_measured_fraction_full 0.998
_diffrn_reflns_Laue_measured_fraction_max 0.857
_diffrn_reflns_limit_h_max 10
_diffrn_reflns_limit_h_min -10
_diffrn_reflns_limit_k_max 12
_diffrn_reflns_limit_k_min -11
_diffrn_reflns_limit_l_max 19
_diffrn_reflns_limit_l_min 0
_diffrn_reflns_number 4957
_diffrn_reflns_point_group_measured_fraction_full 0.998
_diffrn_reflns_point_group_measured_fraction_max 0.857
_diffrn_reflns_theta_full 26.000
_diffrn_reflns_theta_max 30.721
_diffrn_reflns_theta_min 2.335
_exptl_absorpt_coefficient_mu 8.286
_exptl_absorpt_correction_T_max 0.4193
_exptl_absorpt_correction_T_min 0.1853
_exptl_absorpt_correction_type empirical
_exptl_absorpt_process_details 'Parkin, S., Moezzi, B., Hope, H. (1995). J. Appl. Cryst. 28, 53-56.'
_exptl_crystal_colour yellow
_exptl_crystal_density_diffrn 1.783
_exptl_crystal_description block
_exptl_crystal_F_000 467
_exptl_crystal_size_max 0.1638
_exptl_crystal_size_mid 0.0938
_exptl_crystal_size_min 0.0582
_refine_diff_density_max 13.406
_refine_diff_density_min -2.787
_refine_diff_density_rms 0.556
_refine_ls_extinction_method none
_refine_ls_goodness_of_fit_ref 1.064
_refine_ls_hydrogen_treatment constr
_refine_ls_matrix_type full
_refine_ls_number_parameters 195
_refine_ls_number_reflns 4957
_refine_ls_number_restraints 42
_refine_ls_restrained_S_all 1.059
_refine_ls_R_factor_all 0.0860
_refine_ls_R_factor_gt 0.0809
_refine_ls_shift/su_max 0.000
_refine_ls_shift/su_mean 0.000
_refine_ls_structure_factor_coef Fsqd
_refine_ls_weighting_details 'w=1/[\s^2^(Fo^2^)+(0.1602P)^2^+6.3291P] where P=(Fo^2^+2Fc^2^)/3'
_refine_ls_weighting_scheme calc
_refine_ls_wR_factor_gt 0.2113
_refine_ls_wR_factor_ref 0.2177
_reflns_Friedel_coverage 0.000
_reflns_number_gt 4441
_reflns_number_total 4957
_reflns_threshold_expression 'I > 2\s(I)'
_cod_data_source_file ic6b00446_si_007.cif
_cod_data_source_block sh318
_cod_original_cell_volume 931.32(11)
_cod_original_formula_sum 'C10.75 H10.10 Fe N6.70 O Pt'
_cod_database_code 4347665
_shelxl_version_number 2014-3
_shelx_space_group_comment
;
The symmetry employed for this shelxl refinement is uniquely defined
by the following loop, which should always be used as a source of
symmetry information in preference to the above space-group names.
They are only intended as comments.
;
_shelx_estimated_absorpt_t_max 0.644
_shelx_estimated_absorpt_t_min 0.344
_olex2_refinement_description
;
1. Fixed Uiso
 At 1.2 times of:
  All C(H) groups
 At 1.5 times of:
  All C(H,H,H) groups, All O(H,H) groups
2. Uiso/Uaniso restraints and constraints
Uanis(C9A) \\sim Ueq: with sigma of 0.005 and sigma for terminal atoms of 0.005
Uanis(C14) \\sim Ueq, Uanis(C10) \\sim Ueq, Uanis(C11) \\sim Ueq, Uanis(N8)
\\sim Ueq, Uanis(C12) \\sim Ueq, Uanis(C13) \\sim Ueq: with sigma of 0.005 and
sigma for terminal atoms of 0.005
Uanis(C10) = Uanis(C11) = Uanis(N8) = Uanis(C12) = Uanis(C13) = Uanis(N7)
Uanis(C9A) = Uanis(C9B)
3. Others
 Sof(C9B)=Sof(H9BA)=Sof(H9BB)=Sof(H9BC)=1-FVAR(1)
 Sof(C9A)=Sof(H9AA)=Sof(H9AB)=Sof(H9AC)=FVAR(1)
 Fixed Sof: C14(0.35) H14A(0.35) H14B(0.35) H14C(0.35) C13(0.35) H13(0.35)
 N7(0.35) C10(0.35) C11(0.35) H11(0.35) N8(0.35) C12(0.35) H12(0.35)
4.a Rotating group:
 O1(H1A,H1B)
4.b Aromatic/amide H refined with riding coordinates:
 C5(H5), C6(H6), C8(H8), C13(H13), C11(H11), C12(H12)
4.c Fitted hexagon refined as free rotating group:
 C13(N7,C10,C11,N8,C12)
4.d Idealised Me refined as rotating group:
 C9A(H9AA,H9AB,H9AC), C9B(H9BA,H9BB,H9BC), C14(H14A,H14B,H14C)
;
_olex2_submission_special_instructions 'No special instructions were received'

loop_
_space_group_symop_operation_xyz
'x, y, z'
'-x, -y, -z'

loop_
_atom_site_label
_atom_site_type_symbol
_atom_site_fract_x
_atom_site_fract_y
_atom_site_fract_z
_atom_site_U_iso_or_equiv
_atom_site_adp_type
_atom_site_occupancy
_atom_site_site_symmetry_order
_atom_site_calc_flag
_atom_site_refinement_flags_posn
_atom_site_refinement_flags_adp
_atom_site_refinement_flags_occupancy
_atom_site_disorder_assembly
_atom_site_disorder_group
Pt1 Pt 0.00389(4) 0.20882(4) 0.23047(2) 0.01944(17) Uani 1 1 d . . . . .
Fe2 Fe 0.5000 0.5000 0.0000 0.0159(4) Uani 1 2 d S T P . .
Fe1 Fe 0.5000 0.0000 0.5000 0.0175(4) Uani 1 2 d S T P . .
O1 O 0.5431(14) -0.2141(10) 0.4671(7) 0.037(2) Uani 1 1 d . . . . .
H1A H 0.5872 -0.3044 0.5101 0.056 Uiso 1 1 d GR . . . .
H1B H 0.5201 -0.2303 0.4079 0.056 Uiso 1 1 d GR . . . .
N3 N 0.3053(12) 0.3439(12) 0.0755(7) 0.0232(18) Uani 1 1 d . . . . .
N4 N 0.7081(12) 0.3405(11) 0.0725(7) 0.0206(17) Uani 1 1 d . . . . .
N5 N 0.4972(12) 0.5871(10) 0.1300(7) 0.0230(17) Uani 1 1 d . . . . .
N6 N 0.523(2) 0.7009(16) 0.2921(9) 0.048(3) Uani 1 1 d . . . . .
N1 N 0.3006(13) 0.0830(14) 0.3896(7) 0.028(2) Uani 1 1 d . . . . .
N2 N 0.7019(13) 0.0947(12) 0.3905(7) 0.0254(19) Uani 1 1 d . . . . .
C2 C 0.1915(15) 0.2910(12) 0.1318(9) 0.024(2) Uani 1 1 d . . . . .
C5 C 0.508(2) 0.4939(14) 0.2240(8) 0.036(3) Uani 1 1 d . . . . .
H5 H 0.5045 0.3887 0.2362 0.043 Uiso 1 1 calc R . . . .
C6 C 0.525(2) 0.5506(19) 0.3042(10) 0.048(4) Uani 1 1 d . . . . .
H6 H 0.5389 0.4817 0.3682 0.057 Uiso 1 1 calc R . . . .
C7 C 0.509(3) 0.7921(19) 0.1988(13) 0.061(5) Uani 1 1 d . . . . .
C9A C 0.450(6) 0.975(4) 0.168(3) 0.056(6) Uani 0.48(3) 1 d . U . A 1
H9AA H 0.4501 1.0086 0.2259 0.083 Uiso 0.48(3) 1 calc GR . . A 1
H9AB H 0.3341 0.9919 0.1404 0.083 Uiso 0.48(3) 1 calc GR . . A 1
H9AC H 0.5319 1.0316 0.1185 0.083 Uiso 0.48(3) 1 calc GR . . A 1
C8 C 0.493(3) 0.7371(15) 0.1168(10) 0.047(4) Uani 1 1 d . . . . .
H8 H 0.4795 0.8060 0.0528 0.056 Uiso 1 1 calc R . . . .
C1 C 0.1889(15) 0.1291(16) 0.3322(8) 0.029(2) Uani 1 1 d . . . . .
C4 C -0.1850(14) 0.1361(13) 0.3318(9) 0.024(2) Uani 1 1 d . . . . .
C3 C -0.1790(14) 0.2894(13) 0.1288(9) 0.0219(19) Uani 1 1 d . . . . .
C9B C 0.581(5) 0.959(4) 0.186(3) 0.056(6) Uani 0.52(3) 1 d . . . A 2
H9BA H 0.5668 0.9809 0.2488 0.083 Uiso 0.52(3) 1 calc GR . . A 2
H9BB H 0.5152 1.0355 0.1357 0.083 Uiso 0.52(3) 1 calc GR . . A 2
H9BC H 0.7033 0.9595 0.1671 0.083 Uiso 0.52(3) 1 calc GR . . A 2
C14 C -0.007(5) 0.665(4) 0.170(3) 0.035(7) Uani 0.35 1 d . U . . .
H14A H -0.1118 0.6099 0.1738 0.053 Uiso 0.35 1 calc GR . . . .
H14B H 0.0828 0.6257 0.1326 0.053 Uiso 0.35 1 calc GR . . . .
H14C H -0.0325 0.7717 0.1365 0.053 Uiso 0.35 1 calc GR . . . .
C13 C 0.081(4) 0.744(3) 0.411(2) 0.053(4) Uani 0.35 1 d . U . . .
H13 H 0.0616 0.8234 0.4387 0.064 Uiso 0.35 1 calc R . . . .
N7 N 0.027(4) 0.762(3) 0.315(2) 0.053(4) Uani 0.35 1 d G . . . .
C10 C 0.056(4) 0.643(3) 0.2734(17) 0.053(4) Uani 0.35 1 d G U . . .
C11 C 0.140(4) 0.505(3) 0.329(2) 0.053(4) Uani 0.35 1 d G U . . .
H11 H 0.1596 0.4257 0.3014 0.064 Uiso 0.35 1 calc R . . . .
N8 N 0.194(4) 0.487(3) 0.426(2) 0.053(4) Uani 0.35 1 d G U . . .
C12 C 0.165(4) 0.606(3) 0.4667(17) 0.053(4) Uani 0.35 1 d G U . . .
H12 H 0.2009 0.5937 0.5313 0.064 Uiso 0.35 1 calc R . . . .

loop_
_atom_site_aniso_label
_atom_site_aniso_U_11
_atom_site_aniso_U_22
_atom_site_aniso_U_33
_atom_site_aniso_U_23
_atom_site_aniso_U_13
_atom_site_aniso_U_12
Pt1 0.0089(2) 0.0323(3) 0.0114(2) 0.00233(16) -0.00200(14) -0.00352(15)
Fe2 0.0100(8) 0.0230(9) 0.0114(8) -0.0001(7) -0.0004(6) -0.0027(7)
Fe1 0.0090(8) 0.0296(10) 0.0116(8) -0.0022(7) -0.0010(7) -0.0040(7)
O1 0.061(6) 0.024(4) 0.027(4) -0.006(3) 0.001(4) -0.003(4)
N3 0.016(4) 0.034(5) 0.016(4) -0.001(4) 0.000(3) -0.005(3)
N4 0.012(4) 0.029(4) 0.016(4) 0.001(3) -0.004(3) -0.001(3)
N5 0.025(4) 0.024(4) 0.019(4) -0.006(3) 0.003(3) 0.002(3)
N6 0.076(10) 0.047(7) 0.027(5) -0.018(5) 0.004(6) -0.014(6)
N1 0.014(4) 0.050(6) 0.014(4) -0.002(4) -0.005(3) -0.001(4)
N2 0.016(4) 0.037(5) 0.018(4) 0.002(4) 0.001(3) -0.007(4)
C2 0.020(5) 0.022(5) 0.026(5) 0.001(4) -0.013(4) -0.005(4)
C5 0.067(9) 0.023(5) 0.012(4) 0.001(4) -0.006(5) 0.000(5)
C6 0.077(11) 0.048(8) 0.016(5) -0.007(5) -0.013(6) 0.007(7)
C7 0.117(17) 0.036(7) 0.036(8) -0.019(6) 0.011(9) 0.000(9)
C9A 0.061(7) 0.054(7) 0.056(7) -0.022(5) 0.000(5) -0.005(5)
C8 0.092(13) 0.021(5) 0.017(5) 0.007(4) 0.011(7) 0.002(6)
C1 0.018(5) 0.050(7) 0.009(4) 0.005(4) 0.000(4) -0.007(5)
C4 0.014(4) 0.025(5) 0.029(5) 0.000(4) -0.008(4) -0.005(4)
C3 0.013(4) 0.027(5) 0.024(5) -0.006(4) 0.007(4) -0.008(4)
C9B 0.061(7) 0.054(7) 0.056(7) -0.022(5) 0.000(5) -0.005(5)
C14 0.034(9) 0.035(8) 0.036(8) -0.011(5) -0.001(5) 0.000(5)
C13 0.053(5) 0.053(5) 0.055(5) -0.016(2) -0.002(2) -0.004(2)
N7 0.053(5) 0.053(5) 0.055(5) -0.016(2) -0.002(2) -0.004(2)
C10 0.053(5) 0.053(5) 0.055(5) -0.016(2) -0.002(2) -0.004(2)
C11 0.053(5) 0.053(5) 0.055(5) -0.016(2) -0.002(2) -0.004(2)
N8 0.053(5) 0.053(5) 0.055(5) -0.016(2) -0.002(2) -0.004(2)
C12 0.053(5) 0.053(5) 0.055(5) -0.016(2) -0.002(2) -0.004(2)

loop_
_atom_type_symbol
_atom_type_description
_atom_type_scat_dispersion_real
_atom_type_scat_dispersion_imag
_atom_type_scat_source
C C 0.0033 0.0016 'International Tables Vol C Tables 4.2.6.8 and 6.1.1.4'
H H 0.0000 0.0000 'International Tables Vol C Tables 4.2.6.8 and 6.1.1.4'
Fe Fe 0.3463 0.8444 'International Tables Vol C Tables 4.2.6.8 and 6.1.1.4'
N N 0.0061 0.0033 'International Tables Vol C Tables 4.2.6.8 and 6.1.1.4'
O O 0.0106 0.0060 'International Tables Vol C Tables 4.2.6.8 and 6.1.1.4'
Pt Pt -1.7033 8.3905 'International Tables Vol C Tables 4.2.6.8 and 6.1.1.4'

loop_
_geom_angle_atom_site_label_1
_geom_angle_atom_site_label_2
_geom_angle_atom_site_label_3
_geom_angle
_geom_angle_site_symmetry_1
_geom_angle_site_symmetry_3
C2 Pt1 C1 88.1(4) . .
C2 Pt1 C4 177.0(4) . .
C2 Pt1 C3 91.5(4) . .
C4 Pt1 C1 91.6(4) . .
C3 Pt1 C1 179.6(4) . .
C3 Pt1 C4 88.7(4) . .
N3 Fe2 N3 180.0 . 2_665
N3 Fe2 N5 88.8(4) 2_665 2_665
N3 Fe2 N5 91.2(4) . 2_665
N3 Fe2 N5 91.2(4) 2_665 .
N3 Fe2 N5 88.8(4) . .
N4 Fe2 N3 88.8(4) . 2_665
N4 Fe2 N3 88.8(4) 2_665 .
N4 Fe2 N3 91.2(4) 2_665 2_665
N4 Fe2 N3 91.2(4) . .
N4 Fe2 N4 180.0 . 2_665
N4 Fe2 N5 93.3(3) 2_665 .
N4 Fe2 N5 86.7(3) . .
N4 Fe2 N5 86.7(3) 2_665 2_665
N4 Fe2 N5 93.3(3) . 2_665
N5 Fe2 N5 180.0 . 2_665
O1 Fe1 O1 180.0 . 2_656
N1 Fe1 O1 87.2(4) . 2_656
N1 Fe1 O1 92.8(4) 2_656 2_656
N1 Fe1 O1 87.2(4) 2_656 .
N1 Fe1 O1 92.8(4) . .
N1 Fe1 N1 180.0 . 2_656
N1 Fe1 N2 90.9(4) 2_656 2_656
N1 Fe1 N2 90.9(4) . .
N1 Fe1 N2 89.1(4) 2_656 .
N1 Fe1 N2 89.1(4) . 2_656
N2 Fe1 O1 91.1(4) . 2_656
N2 Fe1 O1 91.1(4) 2_656 .
N2 Fe1 O1 88.9(4) 2_656 2_656
N2 Fe1 O1 88.9(4) . .
N2 Fe1 N2 180.0 . 2_656
Fe1 O1 H1A 125.8 . .
Fe1 O1 H1B 126.0 . .
H1A O1 H1B 108.2 . .
C2 N3 Fe2 159.6(9) . .
C3 N4 Fe2 157.2(9) 1_655 .
C5 N5 Fe2 122.4(7) . .
C8 N5 Fe2 120.5(8) . .
C8 N5 C5 117.0(10) . .
C7 N6 C6 115.7(11) . .
C1 N1 Fe1 177.7(11) . .
C4 N2 Fe1 175.5(10) 1_655 .
N3 C2 Pt1 177.1(10) . .
N5 C5 H5 119.2 . .
N5 C5 C6 121.6(12) . .
C6 C5 H5 119.2 . .
N6 C6 C5 122.0(12) . .
N6 C6 H6 119.0 . .
C5 C6 H6 119.0 . .
N6 C7 C9A 124.3(17) . .
N6 C7 C8 123.0(13) . .
N6 C7 C9B 111.4(18) . .
C8 C7 C9A 110.4(19) . .
C8 C7 C9B 122.2(18) . .
C7 C9A H9AA 109.5 . .
C7 C9A H9AB 109.5 . .
C7 C9A H9AC 109.5 . .
H9AA C9A H9AB 109.5 . .
H9AA C9A H9AC 109.5 . .
H9AB C9A H9AC 109.5 . .
N5 C8 C7 120.5(12) . .
N5 C8 H8 119.8 . .
C7 C8 H8 119.8 . .
N1 C1 Pt1 178.1(11) . .
N2 C4 Pt1 179.0(11) 1_455 .
N4 C3 Pt1 176.3(10) 1_455 .
C7 C9B H9BA 109.5 . .
C7 C9B H9BB 109.5 . .
C7 C9B H9BC 109.5 . .
H9BA C9B H9BB 109.5 . .
H9BA C9B H9BC 109.5 . .
H9BB C9B H9BC 109.5 . .
H14A C14 H14B 109.5 . .
H14A C14 H14C 109.5 . .
H14B C14 H14C 109.5 . .
C10 C14 H14A 109.5 . .
C10 C14 H14B 109.5 . .
C10 C14 H14C 109.5 . .
N7 C13 H13 120.0 . .
N7 C13 C12 120.0 . .
C12 C13 H13 120.0 . .
C13 N7 C10 120.0 . .
N7 C10 C14 119(2) . .
C11 C10 C14 121(2) . .
C11 C10 N7 120.0 . .
C10 C11 H11 120.0 . .
C10 C11 N8 120.0 . .
N8 C11 H11 120.0 . .
C12 N8 C11 120.0 . .
C13 C12 H12 120.0 . .
N8 C12 C13 120.0 . .
N8 C12 H12 120.0 . .

loop_
_geom_bond_atom_site_label_1
_geom_bond_atom_site_label_2
_geom_bond_distance
_geom_bond_site_symmetry_2
Pt1 C2 1.967(12) .
Pt1 C1 1.982(11) .
Pt1 C4 1.980(12) .
Pt1 C3 1.970(12) .
Fe2 N3 2.142(9) .
Fe2 N3 2.142(9) 2_665
Fe2 N4 2.141(9) .
Fe2 N4 2.142(9) 2_665
Fe2 N5 2.208(9) .
Fe2 N5 2.208(9) 2_665
Fe1 O1 2.159(9) 2_656
Fe1 O1 2.159(9) .
Fe1 N1 2.140(10) 2_656
Fe1 N1 2.140(10) .
Fe1 N2 2.156(10) .
Fe1 N2 2.156(10) 2_656
O1 H1A 0.9131 .
O1 H1B 0.9135 .
N3 C2 1.174(16) .
N4 C3 1.162(15) 1_655
N5 C5 1.335(13) .
N5 C8 1.331(16) .
N6 C6 1.34(2) .
N6 C7 1.32(2) .
N1 C1 1.159(16) .
N2 C4 1.166(16) 1_655
C5 H5 0.9300 .
C5 C6 1.394(17) .
C6 H6 0.9300 .
C7 C9A 1.64(4) .
C7 C8 1.41(2) .
C7 C9B 1.62(4) .
C9A H9AA 0.9600 .
C9A H9AB 0.9600 .
C9A H9AC 0.9600 .
C8 H8 0.9300 .
C4 N2 1.166(16) 1_455
C3 N4 1.162(15) 1_455
C9B H9BA 0.9600 .
C9B H9BB 0.9600 .
C9B H9BC 0.9600 .
C14 H14A 0.9600 .
C14 H14B 0.9600 .
C14 H14C 0.9600 .
C14 C10 1.50(4) .
C13 H13 0.9300 .
C13 N7 1.3900 .
C13 C12 1.3900 .
N7 C10 1.3900 .
C10 C11 1.3900 .
C11 H11 0.9300 .
C11 N8 1.3900 .
N8 C12 1.3900 .
C12 H12 0.9300 .

loop_
_geom_hbond_atom_site_label_D
_geom_hbond_atom_site_label_H
_geom_hbond_atom_site_label_A
_geom_hbond_distance_DH
_geom_hbond_distance_HA
_geom_hbond_distance_DA
_geom_hbond_angle_DHA
_geom_hbond_site_symmetry_A
O1 H1B N6 0.91 1.92 2.812(14) 165.6 1_545

loop_
_geom_torsion_atom_site_label_1
_geom_torsion_atom_site_label_2
_geom_torsion_atom_site_label_3
_geom_torsion_atom_site_label_4
_geom_torsion
Fe2 N5 C5 C6 173.0(12)
Fe2 N5 C8 C7 -173.6(15)
N5 C5 C6 N6 3(3)
N6 C7 C8 N5 -2(3)
C5 N5 C8 C7 3(2)
C6 N6 C7 C9A 163(2)
C6 N6 C7 C8 1(3)
C6 N6 C7 C9B -158(2)
C7 N6 C6 C5 -2(3)
C9A C7 C8 N5 -166(2)
C8 N5 C5 C6 -4(2)
C9B C7 C8 N5 155(2)
C14 C10 C11 N8 -179(3)
C13 N7 C10 C14 179(3)
C13 N7 C10 C11 0.0
N7 C13 C12 N8 0.0
N7 C10 C11 N8 0.0
C10 C11 N8 C12 0.0
C11 N8 C12 C13 0.0
C12 C13 N7 C10 0.0

loop_
_smtbx_masks_void_nr
_smtbx_masks_void_average_x
_smtbx_masks_void_average_y
_smtbx_masks_void_average_z
_smtbx_masks_void_volume
_smtbx_masks_void_count_electrons
1 0.000 0.000 0.000 49.0 2.5
